data_4344887
loop_
_publ_author_name
'Li, Wenyi'
'Ouyang, Hao'
'Chen, Lijuan'
'Yuan, Dan'
'Zhang, Yong'
'Yao, Yingming'

_publ_section_title
;
 A Comparative Study on Dinuclear and Mononuclear Aluminum Methyl
 Complexes Bearing Piperidyl-Phenolato Ligands in ROP of Epoxides.
;
_journal_issue 13
_journal_name_full 'Inorganic chemistry'
_journal_page_first 6520
_journal_page_last 6524
_journal_paper_doi 10.1021/acs.inorgchem.6b00639
_journal_volume 55
_journal_year 2016
_chemical_formula_sum 'C38 H70 Al4 N2 O2'
_chemical_formula_weight 694.88
_chemical_name_systematic
; 
 ? 
;
_space_group_IT_number 15
_symmetry_cell_setting monoclinic
_symmetry_space_group_name_Hall '-C 2yc'
_symmetry_space_group_name_H-M 'C 1 2/c 1'
_atom_sites_solution_hydrogens geom
_atom_sites_solution_primary direct
_atom_sites_solution_secondary difmap
_audit_creation_method SHELXL-97
_cell_angle_alpha 90.00
_cell_angle_beta 117.311(8)
_cell_angle_gamma 90.00
_cell_formula_units_Z 4
_cell_length_a 25.629(11)
_cell_length_b 12.493(4)
_cell_length_c 15.648(7)
_cell_measurement_reflns_used 10281
_cell_measurement_temperature 223(2)
_cell_measurement_theta_max 27.6
_cell_measurement_theta_min 3.1
_cell_volume 4452(3)
_computing_structure_refinement 'SHELXL-97 (Sheldrick, 1997)'
_computing_structure_solution 'SHELXS-97 (Sheldrick, 1990)'
_diffrn_ambient_temperature 223(2)
_diffrn_detector_area_resol_mean 14.63
_diffrn_measured_fraction_theta_full 0.979
_diffrn_measured_fraction_theta_max 0.979
_diffrn_measurement_device_type 'Rigaku Saturn'
_diffrn_measurement_method \w
_diffrn_radiation_monochromator graphite
_diffrn_radiation_source 'fine-focus sealed tube'
_diffrn_radiation_type MoK\a
_diffrn_radiation_wavelength 0.71075
_diffrn_reflns_av_R_equivalents 0.0513
_diffrn_reflns_av_sigmaI/netI 0.0654
_diffrn_reflns_limit_h_max 33
_diffrn_reflns_limit_h_min -33
_diffrn_reflns_limit_k_max 13
_diffrn_reflns_limit_k_min -16
_diffrn_reflns_limit_l_max 20
_diffrn_reflns_limit_l_min -17
_diffrn_reflns_number 12157
_diffrn_reflns_theta_full 27.47
_diffrn_reflns_theta_max 27.47
_diffrn_reflns_theta_min 3.10
_exptl_absorpt_coefficient_mu 0.135
_exptl_absorpt_correction_T_max 0.9235
_exptl_absorpt_correction_T_min 0.8998
_exptl_crystal_colour colorless
_exptl_crystal_density_diffrn 1.037
_exptl_crystal_density_method 'not measured'
_exptl_crystal_description prism
_exptl_crystal_F_000 1520
_exptl_crystal_size_max 0.80
_exptl_crystal_size_mid 0.70
_exptl_crystal_size_min 0.60
_refine_diff_density_max 0.614
_refine_diff_density_min -0.580
_refine_diff_density_rms 0.122
_refine_ls_extinction_coef 0.027(2)
_refine_ls_extinction_expression Fc^*^=kFc[1+0.001xFc^2^\l^3^/sin(2\q)]^-1/4^
_refine_ls_extinction_method SHELXL
_refine_ls_goodness_of_fit_ref 0.951
_refine_ls_hydrogen_treatment mixed
_refine_ls_matrix_type full
_refine_ls_number_parameters 217
_refine_ls_number_reflns 5000
_refine_ls_number_restraints 1
_refine_ls_restrained_S_all 0.951
_refine_ls_R_factor_all 0.0885
_refine_ls_R_factor_gt 0.0684
_refine_ls_shift/su_max 0.000
_refine_ls_shift/su_mean 0.000
_refine_ls_structure_factor_coef Fsqd
_refine_ls_weighting_details 'calc w=1/[\s^2^(Fo^2^)+(0.1287P)^2^+0.0000P] where P=(Fo^2^+2Fc^2^)/3'
_refine_ls_weighting_scheme calc
_refine_ls_wR_factor_gt 0.1756
_refine_ls_wR_factor_ref 0.1960
_reflns_number_gt 3311
_reflns_number_total 5000
_reflns_threshold_expression >2sigma(I)
_cod_data_source_file ic6b00639_si_002.cif
_cod_data_source_block shelxl
_cod_database_code 4344887

loop_
_symmetry_equiv_pos_as_xyz
'x, y, z'
'-x, y, -z+1/2'
'x+1/2, y+1/2, z'
'-x+1/2, y+1/2, -z+1/2'
'-x, -y, -z'
'x, -y, z-1/2'
'-x+1/2, -y+1/2, -z'
'x+1/2, -y+1/2, z-1/2'

loop_
_atom_site_label
_atom_site_type_symbol
_atom_site_fract_x
_atom_site_fract_y
_atom_site_fract_z
_atom_site_U_iso_or_equiv
_atom_site_adp_type
_atom_site_occupancy
_atom_site_symmetry_multiplicity
_atom_site_calc_flag
_atom_site_refinement_flags
Al1 Al 0.18683(3) 0.85616(5) 0.13703(4) 0.0413(2) Uani 1 1 d .
Al2 Al 0.05865(3) 0.79940(7) 0.14415(5) 0.0627(3) Uani 1 1 d .
O1 O 0.11649(6) 0.78534(11) 0.09774(9) 0.0443(4) Uani 1 1 d .
N1 N 0.15864(8) 0.96084(13) 0.02362(12) 0.0443(4) Uani 1 1 d .
C1 C 0.10190(8) 0.73941(17) 0.00716(14) 0.0427(5) Uani 1 1 d .
C2 C 0.10126(10) 0.62917(19) -0.00483(17) 0.0532(5) Uani 1 1 d .
C3 C 0.09065(10) 0.5923(2) -0.09551(18) 0.0610(6) Uani 1 1 d .
H3 H 0.0897 0.5181 -0.1060 0.073 Uiso 1 1 calc R
C4 C 0.08145(11) 0.6607(2) -0.17049(17) 0.0611(6) Uani 1 1 d .
C5 C 0.08188(10) 0.7697(2) -0.15572(15) 0.0542(6) Uani 1 1 d .
H5 H 0.0750 0.8168 -0.2066 0.065 Uiso 1 1 calc R
C6 C 0.09231(8) 0.81114(18) -0.06648(14) 0.0441(5) Uani 1 1 d .
C7 C 0.09671(9) 0.92887(17) -0.04536(15) 0.0490(5) Uani 1 1 d .
H7A H 0.0705 0.9474 -0.0176 0.059 Uiso 1 1 calc R
H7B H 0.0839 0.9690 -0.1055 0.059 Uiso 1 1 calc R
C8 C 0.19383(9) 0.95304(18) -0.03091(15) 0.0511(5) Uani 1 1 d .
H8A H 0.1965 0.8777 -0.0460 0.061 Uiso 1 1 calc R
H8B H 0.1732 0.9918 -0.0919 0.061 Uiso 1 1 calc R
C9 C 0.25475(11) 0.9977(2) 0.0236(2) 0.0717(7) Uani 1 1 d .
H9A H 0.2756 0.9899 -0.0151 0.086 Uiso 1 1 calc R
H9B H 0.2763 0.9571 0.0832 0.086 Uiso 1 1 calc R
C10 C 0.25308(16) 1.1140(3) 0.0472(2) 0.0921(10) Uani 1 1 d U
H10A H 0.2345 1.1560 -0.0123 0.110 Uiso 1 1 calc R
H10B H 0.2931 1.1408 0.0855 0.110 Uiso 1 1 calc R
C11 C 0.21834(18) 1.1253(2) 0.1035(2) 0.0941(11) Uani 1 1 d U
H11A H 0.2148 1.2013 0.1155 0.113 Uiso 1 1 calc R
H11B H 0.2396 1.0897 0.1660 0.113 Uiso 1 1 calc R
C12 C 0.15690(14) 1.07654(17) 0.04978(19) 0.0710(8) Uani 1 1 d .
H12A H 0.1370 1.0818 0.0902 0.085 Uiso 1 1 calc R
H12B H 0.1340 1.1178 -0.0090 0.085 Uiso 1 1 calc R
C13 C 0.11252(13) 0.5528(2) 0.0765(2) 0.0737(8) Uani 1 1 d .
H13A H 0.1492 0.5715 0.1319 0.111 Uiso 1 1 calc R
H13B H 0.1150 0.4803 0.0565 0.111 Uiso 1 1 calc R
H13C H 0.0806 0.5574 0.0934 0.111 Uiso 1 1 calc R
C14 C 0.07245(15) 0.6165(3) -0.26735(19) 0.0910(10) Uani 1 1 d .
H14A H 0.0461 0.6632 -0.3185 0.137 Uiso 1 1 calc R
H14B H 0.0556 0.5454 -0.2766 0.137 Uiso 1 1 calc R
H14C H 0.1100 0.6130 -0.2684 0.137 Uiso 1 1 calc R
C15 C 0.24283(10) 0.75401(18) 0.13070(18) 0.0546(6) Uani 1 1 d .
H15A H 0.2453 0.6916 0.1692 0.082 Uiso 1 1 calc R
H15B H 0.2812 0.7874 0.1553 0.082 Uiso 1 1 calc R
H15C H 0.2298 0.7325 0.0644 0.082 Uiso 1 1 calc R
C16 C 0.21009(12) 0.9271(2) 0.25977(16) 0.0648(7) Uani 1 1 d .
H16A H 0.1876 0.9925 0.2497 0.097 Uiso 1 1 calc R
H16B H 0.2516 0.9443 0.2886 0.097 Uiso 1 1 calc R
H16C H 0.2027 0.8800 0.3023 0.097 Uiso 1 1 calc R
C17 C 0.05176(12) 0.9555(3) 0.1610(2) 0.0830(9) Uani 1 1 d .
H17A H 0.0900 0.9841 0.2047 0.124 Uiso 1 1 calc R
H17B H 0.0246 0.9675 0.1873 0.124 Uiso 1 1 calc R
H17C H 0.0373 0.9910 0.0992 0.124 Uiso 1 1 calc R
C18 C 0.09279(15) 0.7225(3) 0.2683(2) 0.0940(11) Uani 1 1 d .
H18A H 0.1054 0.6518 0.2598 0.141 Uiso 1 1 calc R
H18B H 0.0635 0.7157 0.2909 0.141 Uiso 1 1 calc R
H18C H 0.1262 0.7621 0.3151 0.141 Uiso 1 1 calc R
C19 C -0.01285(13) 0.7376(3) 0.0409(2) 0.0903(10) Uani 1 1 d .
H19A H -0.0210 0.7716 -0.0196 0.135 Uiso 1 1 calc R
H19B H -0.0456 0.7492 0.0549 0.135 Uiso 1 1 calc R
H19C H -0.0073 0.6613 0.0365 0.135 Uiso 1 1 calc R

loop_
_atom_site_aniso_label
_atom_site_aniso_U_11
_atom_site_aniso_U_22
_atom_site_aniso_U_33
_atom_site_aniso_U_23
_atom_site_aniso_U_13
_atom_site_aniso_U_12
Al1 0.0453(4) 0.0506(4) 0.0290(3) -0.0006(2) 0.0181(3) 0.0055(3)
Al2 0.0505(4) 0.1074(7) 0.0387(4) 0.0047(4) 0.0277(3) 0.0077(4)
O1 0.0459(7) 0.0613(8) 0.0316(7) 0.0002(6) 0.0227(6) 0.0013(6)
N1 0.0565(10) 0.0441(9) 0.0348(8) -0.0005(7) 0.0230(8) 0.0036(8)
C1 0.0390(10) 0.0598(12) 0.0324(10) -0.0033(9) 0.0190(8) -0.0029(9)
C2 0.0500(12) 0.0621(13) 0.0478(12) -0.0018(10) 0.0228(10) -0.0043(10)
C3 0.0544(13) 0.0665(14) 0.0587(14) -0.0200(12) 0.0230(12) -0.0100(11)
C4 0.0547(13) 0.0864(17) 0.0411(12) -0.0204(12) 0.0211(11) -0.0079(12)
C5 0.0495(12) 0.0815(15) 0.0310(10) -0.0033(10) 0.0180(9) -0.0053(11)
C6 0.0386(10) 0.0622(12) 0.0320(10) 0.0008(9) 0.0165(8) 0.0011(9)
C7 0.0499(11) 0.0617(13) 0.0384(11) 0.0097(9) 0.0227(9) 0.0144(10)
C8 0.0593(13) 0.0568(12) 0.0422(11) 0.0060(9) 0.0275(10) -0.0033(10)
C9 0.0652(15) 0.0842(18) 0.0620(16) 0.0064(14) 0.0260(13) -0.0195(14)
C10 0.102(2) 0.0811(19) 0.074(2) 0.0015(16) 0.0230(18) -0.0365(18)
C11 0.130(3) 0.0537(14) 0.0711(19) -0.0160(14) 0.023(2) -0.0156(17)
C12 0.107(2) 0.0447(12) 0.0589(15) -0.0010(11) 0.0356(16) 0.0148(13)
C13 0.0831(19) 0.0603(14) 0.0751(18) 0.0106(13) 0.0339(16) -0.0058(13)
C14 0.091(2) 0.128(3) 0.0527(16) -0.0385(17) 0.0316(16) -0.009(2)
C15 0.0566(13) 0.0583(13) 0.0540(13) 0.0069(10) 0.0299(11) 0.0104(10)
C16 0.0724(15) 0.0822(16) 0.0356(11) -0.0107(11) 0.0212(11) 0.0028(13)
C17 0.0654(16) 0.129(3) 0.0570(15) -0.0100(16) 0.0306(13) 0.0304(17)
C18 0.091(2) 0.151(3) 0.0536(17) 0.0214(18) 0.0443(16) 0.008(2)
C19 0.0597(16) 0.143(3) 0.075(2) -0.011(2) 0.0371(15) -0.0075(17)

loop_
_atom_type_symbol
_atom_type_description
_atom_type_scat_dispersion_real
_atom_type_scat_dispersion_imag
_atom_type_scat_source
C C 0.0033 0.0016 'International Tables Vol C Tables 4.2.6.8 and 6.1.1.4'
H H 0.0000 0.0000 'International Tables Vol C Tables 4.2.6.8 and 6.1.1.4'
N N 0.0061 0.0033 'International Tables Vol C Tables 4.2.6.8 and 6.1.1.4'
O O 0.0106 0.0060 'International Tables Vol C Tables 4.2.6.8 and 6.1.1.4'
Al Al 0.0645 0.0514 'International Tables Vol C Tables 4.2.6.8 and 6.1.1.4'

loop_
_geom_angle_atom_site_label_1
_geom_angle_atom_site_label_2
_geom_angle_atom_site_label_3
_geom_angle
O1 Al1 C16 110.99(10)
O1 Al1 C15 107.35(9)
C16 Al1 C15 116.61(11)
O1 Al1 N1 96.62(7)
C16 Al1 N1 112.99(10)
C15 Al1 N1 110.33(9)
O1 Al2 C19 104.03(11)
O1 Al2 C18 104.77(11)
C19 Al2 C18 116.29(16)
O1 Al2 C17 105.62(11)
C19 Al2 C17 112.93(14)
C18 Al2 C17 111.91(15)
C1 O1 Al1 107.34(11)
C1 O1 Al2 121.22(12)
Al1 O1 Al2 129.21(8)
C8 N1 C7 106.59(16)
C8 N1 C12 108.46(18)
C7 N1 C12 107.20(18)
C8 N1 Al1 112.66(13)
C7 N1 Al1 106.73(12)
C12 N1 Al1 114.75(14)
C2 C1 C6 122.73(19)
C2 C1 O1 121.33(18)
C6 C1 O1 115.80(18)
C1 C2 C3 116.7(2)
C1 C2 C13 121.8(2)
C3 C2 C13 121.5(2)
C4 C3 C2 122.6(2)
C4 C3 H3 118.7
C2 C3 H3 118.7
C5 C4 C3 118.8(2)
C5 C4 C14 120.5(2)
C3 C4 C14 120.6(3)
C4 C5 C6 121.1(2)
C4 C5 H5 119.4
C6 C5 H5 119.4
C1 C6 C5 118.0(2)
C1 C6 C7 118.86(18)
C5 C6 C7 123.0(2)
C6 C7 N1 111.44(16)
C6 C7 H7A 109.3
N1 C7 H7A 109.3
C6 C7 H7B 109.3
N1 C7 H7B 109.3
H7A C7 H7B 108.0
C9 C8 N1 113.1(2)
C9 C8 H8A 109.0
N1 C8 H8A 109.0
C9 C8 H8B 109.0
N1 C8 H8B 109.0
H8A C8 H8B 107.8
C8 C9 C10 111.0(2)
C8 C9 H9A 109.4
C10 C9 H9A 109.4
C8 C9 H9B 109.4
C10 C9 H9B 109.4
H9A C9 H9B 108.0
C9 C10 C11 108.8(2)
C9 C10 H10A 109.9
C11 C10 H10A 109.9
C9 C10 H10B 109.9
C11 C10 H10B 109.9
H10A C10 H10B 108.3
C10 C11 C12 111.9(2)
C10 C11 H11A 109.2
C12 C11 H11A 109.2
C10 C11 H11B 109.2
C12 C11 H11B 109.2
H11A C11 H11B 107.9
N1 C12 C11 112.3(2)
N1 C12 H12A 109.1
C11 C12 H12A 109.1
N1 C12 H12B 109.1
C11 C12 H12B 109.1
H12A C12 H12B 107.9
C2 C13 H13A 109.5
C2 C13 H13B 109.5
H13A C13 H13B 109.5
C2 C13 H13C 109.5
H13A C13 H13C 109.5
H13B C13 H13C 109.5
C4 C14 H14A 109.5
C4 C14 H14B 109.5
H14A C14 H14B 109.5
C4 C14 H14C 109.5
H14A C14 H14C 109.5
H14B C14 H14C 109.5
Al1 C15 H15A 109.5
Al1 C15 H15B 109.5
H15A C15 H15B 109.5
Al1 C15 H15C 109.5
H15A C15 H15C 109.5
H15B C15 H15C 109.5
Al1 C16 H16A 109.5
Al1 C16 H16B 109.5
H16A C16 H16B 109.5
Al1 C16 H16C 109.5
H16A C16 H16C 109.5
H16B C16 H16C 109.5
Al2 C17 H17A 109.5
Al2 C17 H17B 109.5
H17A C17 H17B 109.5
Al2 C17 H17C 109.5
H17A C17 H17C 109.5
H17B C17 H17C 109.5
Al2 C18 H18A 109.5
Al2 C18 H18B 109.5
H18A C18 H18B 109.5
Al2 C18 H18C 109.5
H18A C18 H18C 109.5
H18B C18 H18C 109.5
Al2 C19 H19A 109.5
Al2 C19 H19B 109.5
H19A C19 H19B 109.5
Al2 C19 H19C 109.5
H19A C19 H19C 109.5
H19B C19 H19C 109.5

loop_
_geom_bond_atom_site_label_1
_geom_bond_atom_site_label_2
_geom_bond_distance
Al1 O1 1.8422(17)
Al1 C16 1.944(2)
Al1 C15 1.957(2)
Al1 N1 2.0507(18)
Al2 O1 1.9346(16)
Al2 C19 1.962(3)
Al2 C18 1.976(3)
Al2 C17 1.986(3)
O1 C1 1.411(2)
N1 C8 1.502(3)
N1 C7 1.507(3)
N1 C12 1.508(3)
C1 C2 1.389(3)
C1 C6 1.390(3)
C2 C3 1.395(3)
C2 C13 1.509(3)
C3 C4 1.381(4)
C3 H3 0.9400
C4 C5 1.381(4)
C4 C14 1.528(3)
C5 C6 1.395(3)
C5 H5 0.9400
C6 C7 1.500(3)
C7 H7A 0.9800
C7 H7B 0.9800
C8 C9 1.501(3)
C8 H8A 0.9800
C8 H8B 0.9800
C9 C10 1.505(5)
C9 H9A 0.9800
C9 H9B 0.9800
C10 C11 1.521(5)
C10 H10A 0.9800
C10 H10B 0.9800
C11 C12 1.530(5)
C11 H11A 0.9800
C11 H11B 0.9800
C12 H12A 0.9800
C12 H12B 0.9800
C13 H13A 0.9700
C13 H13B 0.9700
C13 H13C 0.9700
C14 H14A 0.9700
C14 H14B 0.9700
C14 H14C 0.9700
C15 H15A 0.9700
C15 H15B 0.9700
C15 H15C 0.9700
C16 H16A 0.9700
C16 H16B 0.9700
C16 H16C 0.9700
C17 H17A 0.9700
C17 H17B 0.9700
C17 H17C 0.9700
C18 H18A 0.9700
C18 H18B 0.9700
C18 H18C 0.9700
C19 H19A 0.9700
C19 H19B 0.9700
C19 H19C 0.9700

loop_
_geom_torsion_atom_site_label_1
_geom_torsion_atom_site_label_2
_geom_torsion_atom_site_label_3
_geom_torsion_atom_site_label_4
_geom_torsion
C16 Al1 O1 C1 178.04(13)
C15 Al1 O1 C1 -53.46(14)
N1 Al1 O1 C1 60.28(13)
C16 Al1 O1 Al2 15.17(14)
C15 Al1 O1 Al2 143.67(11)
N1 Al1 O1 Al2 -102.59(11)
C19 Al2 O1 C1 0.53(19)
C18 Al2 O1 C1 123.07(18)
C17 Al2 O1 C1 -118.60(16)
C19 Al2 O1 Al1 161.33(14)
C18 Al2 O1 Al1 -76.12(16)
C17 Al2 O1 Al1 42.20(14)
O1 Al1 N1 C8 -121.98(14)
C16 Al1 N1 C8 121.86(15)
C15 Al1 N1 C8 -10.69(16)
O1 Al1 N1 C7 -5.33(13)
C16 Al1 N1 C7 -121.50(14)
C15 Al1 N1 C7 105.96(14)
O1 Al1 N1 C12 113.25(18)
C16 Al1 N1 C12 -2.9(2)
C15 Al1 N1 C12 -135.46(19)
Al1 O1 C1 C2 112.75(18)
Al2 O1 C1 C2 -82.7(2)
Al1 O1 C1 C6 -63.09(18)
Al2 O1 C1 C6 101.44(17)
C6 C1 C2 C3 0.3(3)
O1 C1 C2 C3 -175.26(19)
C6 C1 C2 C13 179.2(2)
O1 C1 C2 C13 3.7(3)
C1 C2 C3 C4 0.4(3)
C13 C2 C3 C4 -178.6(2)
C2 C3 C4 C5 -1.0(4)
C2 C3 C4 C14 177.5(3)
C3 C4 C5 C6 1.0(3)
C14 C4 C5 C6 -177.5(2)
C2 C1 C6 C5 -0.2(3)
O1 C1 C6 C5 175.52(18)
C2 C1 C6 C7 -177.11(19)
O1 C1 C6 C7 -1.3(3)
C4 C5 C6 C1 -0.4(3)
C4 C5 C6 C7 176.3(2)
C1 C6 C7 N1 66.4(2)
C5 C6 C7 N1 -110.3(2)
C8 N1 C7 C6 71.1(2)
C12 N1 C7 C6 -172.94(18)
Al1 N1 C7 C6 -49.52(18)
C7 N1 C8 C9 171.62(19)
C12 N1 C8 C9 56.5(2)
Al1 N1 C8 C9 -71.7(2)
N1 C8 C9 C10 -59.6(3)
C8 C9 C10 C11 56.7(3)
C9 C10 C11 C12 -55.2(3)
C8 N1 C12 C11 -54.0(3)
C7 N1 C12 C11 -168.7(2)
Al1 N1 C12 C11 73.0(3)
C10 C11 C12 N1 55.5(3)
